data_4026671
loop_
_publ_author_name
'Brett D. Schwartz'
'Lorenzo V. White'
'Martin G. Banwell'
'Anthony C. Willis'

_publ_contact_author_address
;
Research School of Chemistry,
Australian National University,
Canberra, ACT 0200, Australia
;
_publ_contact_author_email ' mgb@rsc.anu.edu.au '
_publ_contact_author_fax ' 61 2 6125 8114 '
_publ_contact_author_name 'Martin G. Banwell'
_publ_contact_author_phone ' 61 2 6125 8202 '
_publ_section_title
;
 Structure of the Lycorinine Alkaloid Nobilisitine A
;
_journal_name_full 'Journal of Organic Chemistry'
_journal_page_first 8560
_journal_page_last 8563
_journal_paper_doi 10.1021/jo2016899
_journal_volume 76
_journal_year 2011
_chemical_absolute_configuration syn
_chemical_compound_source local
_chemical_formula_moiety 'C24 H23 N1 O6'
_chemical_formula_sum 'C24 H23 N O6'
_chemical_formula_weight 421.45
_space_group_IT_number 19
_symmetry_cell_setting orthorhombic
_symmetry_space_group_name_Hall 'P 2ac 2ab'
_symmetry_space_group_name_H-M 'P 21 21 21'
_atom_sites_solution_hydrogens geom
_atom_sites_solution_primary direct
_audit_creation_date 11-07-25
_audit_creation_method CRYSTALS_ver_14.11
_audit_update_record
;
2011-07-25 - Report on C24 H23 N O6 
             by Anthony C. Willis
             for   Brett Schwartz and Martin Banwell

2011-07-25 - passes checkcif tests with no warnings  
;
_cell_angle_alpha 90
_cell_angle_beta 90
_cell_angle_gamma 90
_cell_formula_units_Z 4
_cell_length_a 8.4886(2)
_cell_length_b 12.6225(3)
_cell_length_c 19.7837(3)
_cell_measurement_reflns_used 23443
_cell_measurement_temperature 200
_cell_measurement_theta_max 30
_cell_measurement_theta_min 3
_cell_volume 2119.77(8)
_computing_cell_refinement 'DENZO/SCALEPACK (Otwinowski & Minor, 1997)'
_computing_data_collection 'COLLECT (Nonius, 2001).'
_computing_data_reduction 'DENZO/SCALEPACK (Otwinowski & Minor, 1997)'
_computing_molecular_graphics
; 
ORTEP-II (Johnson 1976) in teXsan (MSC, 1992-1997)
;
_computing_publication_material 'CRYSTALS (Betteridge et al., 2003)'
_computing_structure_refinement 'CRYSTALS (Betteridge et al., 2003)'
_computing_structure_solution 'SIR92 (Altomare et al., 1994)'
_diffrn_ambient_temperature 200
_diffrn_measured_fraction_theta_full 0.999
_diffrn_measured_fraction_theta_max 0.999
_diffrn_measurement_device Area
_diffrn_measurement_device_type 'Nonius KappaCCD'
_diffrn_measurement_method ' \f and \w scans with CCD '
_diffrn_radiation_monochromator graphite
_diffrn_radiation_type 'Mo K\a'
_diffrn_radiation_wavelength 0.71073
_diffrn_reflns_av_R_equivalents 0.048
_diffrn_reflns_limit_h_max 11
_diffrn_reflns_limit_h_min -11
_diffrn_reflns_limit_k_max 17
_diffrn_reflns_limit_k_min -17
_diffrn_reflns_limit_l_max 27
_diffrn_reflns_limit_l_min -27
_diffrn_reflns_number 45483
_diffrn_reflns_theta_full 30.028
_diffrn_reflns_theta_max 30.028
_diffrn_reflns_theta_min 2.611
_diffrn_standards_number 0
_exptl_absorpt_coefficient_mu 0.095
_exptl_absorpt_correction_T_max 0.98
_exptl_absorpt_correction_T_min 0.89
_exptl_absorpt_correction_type multi-scan
_exptl_absorpt_process_details 'DENZO/SCALEPACK (Otwinowski & Minor, 1997)'
_exptl_crystal_colour 'pale brown'
_exptl_crystal_density_diffrn 1.321
_exptl_crystal_description block
_exptl_crystal_F_000 888
_exptl_crystal_size_max 0.400
_exptl_crystal_size_mid 0.400
_exptl_crystal_size_min 0.180
_refine_diff_density_max 0.18
_refine_diff_density_min -0.18
_refine_ls_abs_structure_details
;
The enantiomer has been assigned by reference to an unchanging chiral
centre in the synthetic procedure.
;
_refine_ls_extinction_method none
_refine_ls_goodness_of_fit_ref 0.9907
_refine_ls_hydrogen_treatment refxyz
_refine_ls_matrix_type full
_refine_ls_number_parameters 349
_refine_ls_number_reflns 3482
_refine_ls_number_restraints 0
_refine_ls_R_factor_all 0.0412
_refine_ls_R_factor_gt 0.0350
_refine_ls_shift/su_max 0.0100884
_refine_ls_shift/su_mean 0.0015292
_refine_ls_structure_factor_coef Fsqd
_refine_ls_weighting_details
;
 Method= Modified Sheldrick 
 w=1/[\s^2^(F^2^) + ( 0.05P)^2^ + 0.25P] 
 ,where P=(max(Fo^2^,0) + 2Fc^2^)/3 
;
_refine_ls_weighting_scheme calc
_refine_ls_wR_factor_all 0.0911
_refine_ls_wR_factor_gt 0.0868
_refine_ls_wR_factor_ref 0.0911
_reflns_limit_h_max 11
_reflns_limit_h_min 0
_reflns_limit_k_max 17
_reflns_limit_k_min 0
_reflns_limit_l_max 27
_reflns_limit_l_min 0
_reflns_number_gt 3077
_reflns_number_total 3482
_reflns_threshold_expression I>2.0\s(I)
_oxford_diffrn_Wilson_B_factor 3.25
_oxford_diffrn_Wilson_scale 1.08
_oxford_refine_ls_r_factor_ref 0.0412
_oxford_refine_ls_scale 1.068(4)
_oxford_reflns_number_all 3482
_oxford_reflns_threshold_expression_ref I>-10.0\s(I)
_oxford_structure_analysis_title '7250903 ban1122 scalepacked, relabelled'
_cod_data_source_file jo2016899_si_003.cif
_cod_data_source_block ban1122
_cod_original_sg_symbol_H-M 'P 21 21 21 '
_cod_original_formula_sum 'C24 H23 N1 O6'
_cod_database_code 4026671

loop_
_symmetry_equiv_pos_as_xyz
x,y,z
x+1/2,-y+1/2,-z
-x,y+1/2,-z+1/2
-x+1/2,-y,z+1/2

loop_
_atom_site_label
_atom_site_type_symbol
_atom_site_fract_x
_atom_site_fract_y
_atom_site_fract_z
_atom_site_U_iso_or_equiv
_atom_site_occupancy
_atom_site_adp_type
N1 N 0.31350(15) 0.51519(12) 0.38095(6) 0.0429 1.0000 Uani
C2 C 0.7602(2) 0.39743(14) 0.43146(9) 0.0415 1.0000 Uani
C3 C 0.68426(18) 0.48918(13) 0.39477(7) 0.0379 1.0000 Uani
C4 C 0.55334(17) 0.54065(12) 0.43623(7) 0.0344 1.0000 Uani
C5 C 0.4908(2) 0.64601(14) 0.40601(9) 0.0422 1.0000 Uani
C6 C 0.31312(19) 0.62631(15) 0.40372(8) 0.0438 1.0000 Uani
C7 C 0.2474(2) 0.62079(15) 0.47695(8) 0.0455 1.0000 Uani
C8 C 0.30222(17) 0.51109(13) 0.50115(7) 0.0385 1.0000 Uani
C9 C 0.40199(17) 0.47378(13) 0.43935(7) 0.0358 1.0000 Uani
C10 C 0.1590(2) 0.4670(2) 0.36866(10) 0.0620 1.0000 Uani
C11 C 0.38623(17) 0.50768(13) 0.56762(7) 0.0374 1.0000 Uani
C12 C 0.4317(2) 0.40903(14) 0.59398(8) 0.0435 1.0000 Uani
C13 C 0.5140(2) 0.41008(15) 0.65385(8) 0.0458 1.0000 Uani
O14 O 0.5675(2) 0.32525(12) 0.69006(7) 0.0652 1.0000 Uani
C15 C 0.6573(3) 0.3697(2) 0.74470(10) 0.0613 1.0000 Uani
O16 O 0.63063(17) 0.48069(12) 0.74585(6) 0.0586 1.0000 Uani
C17 C 0.55113(19) 0.50376(15) 0.68707(7) 0.0435 1.0000 Uani
C18 C 0.5090(2) 0.59986(15) 0.66256(8) 0.0431 1.0000 Uani
C19 C 0.42463(18) 0.60127(13) 0.60093(7) 0.0383 1.0000 Uani
C20 C 0.3830(2) 0.70566(14) 0.57309(8) 0.0434 1.0000 Uani
O21 O 0.30038(17) 0.71204(10) 0.51546(6) 0.0532 1.0000 Uani
O22 O 0.42152(19) 0.78849(10) 0.59958(7) 0.0560 1.0000 Uani
O23 O 0.83218(14) 0.44171(9) 0.49216(6) 0.0434 1.0000 Uani
C24 C 0.8953(2) 0.37464(14) 0.53590(9) 0.0490 1.0000 Uani
O25 O 0.9035(3) 0.28126(12) 0.52567(9) 0.0961 1.0000 Uani
C26 C 0.9539(2) 0.42782(15) 0.59788(8) 0.0471 1.0000 Uani
C27 C 1.0345(3) 0.3675(2) 0.64579(11) 0.0669 1.0000 Uani
C28 C 1.0907(3) 0.4151(3) 0.70441(11) 0.0780 1.0000 Uani
C29 C 1.0674(3) 0.5204(3) 0.71539(11) 0.0728 1.0000 Uani
C30 C 0.9904(3) 0.5801(2) 0.66804(11) 0.0707 1.0000 Uani
C31 C 0.9326(2) 0.53499(17) 0.60914(9) 0.0523 1.0000 Uani
H21 H 0.847(3) 0.3657(15) 0.4044(10) 0.0504 1.0000 Uiso
H22 H 0.684(2) 0.3406(16) 0.4464(10) 0.0491 1.0000 Uiso
H31 H 0.646(2) 0.4656(15) 0.3503(10) 0.0454 1.0000 Uiso
H32 H 0.766(2) 0.5438(15) 0.3838(10) 0.0460 1.0000 Uiso
H41 H 0.595(2) 0.5531(14) 0.4829(9) 0.0388 1.0000 Uiso
H51 H 0.528(3) 0.6575(17) 0.3601(11) 0.0508 1.0000 Uiso
H52 H 0.527(2) 0.7093(16) 0.4351(10) 0.0498 1.0000 Uiso
H61 H 0.250(2) 0.6746(17) 0.3737(10) 0.0523 1.0000 Uiso
H71 H 0.133(3) 0.6288(16) 0.4756(10) 0.0552 1.0000 Uiso
H81 H 0.203(2) 0.4646(15) 0.5023(10) 0.0462 1.0000 Uiso
H91 H 0.418(2) 0.3950(16) 0.4368(10) 0.0418 1.0000 Uiso
H101 H 0.173(4) 0.394(2) 0.3606(15) 0.0913 1.0000 Uiso
H102 H 0.110(4) 0.498(2) 0.3261(15) 0.0921 1.0000 Uiso
H103 H 0.086(4) 0.479(2) 0.4074(15) 0.0914 1.0000 Uiso
H121 H 0.408(2) 0.3416(16) 0.5700(11) 0.0526 1.0000 Uiso
H151 H 0.617(3) 0.3394(19) 0.7855(12) 0.0732 1.0000 Uiso
H152 H 0.769(3) 0.350(2) 0.7320(13) 0.0750 1.0000 Uiso
H181 H 0.536(3) 0.6647(17) 0.6847(11) 0.0514 1.0000 Uiso
H271 H 1.043(3) 0.293(2) 0.6366(13) 0.0811 1.0000 Uiso
H281 H 1.147(4) 0.369(2) 0.7354(16) 0.0935 1.0000 Uiso
H291 H 1.103(4) 0.557(2) 0.7579(14) 0.0868 1.0000 Uiso
H301 H 0.967(4) 0.659(2) 0.6780(14) 0.0860 1.0000 Uiso
H311 H 0.881(3) 0.5756(17) 0.5773(12) 0.0631 1.0000 Uiso

loop_
_atom_site_aniso_label
_atom_site_aniso_U_11
_atom_site_aniso_U_22
_atom_site_aniso_U_33
_atom_site_aniso_U_23
_atom_site_aniso_U_13
_atom_site_aniso_U_12
N1 0.0342(6) 0.0641(9) 0.0305(6) -0.0018(6) -0.0032(5) -0.0043(6)
C2 0.0386(7) 0.0433(8) 0.0428(8) -0.0068(7) 0.0016(6) 0.0004(7)
C3 0.0350(6) 0.0486(8) 0.0302(6) -0.0022(6) 0.0033(5) -0.0026(6)
C4 0.0315(6) 0.0416(7) 0.0300(6) 0.0003(6) 0.0004(5) -0.0021(6)
C5 0.0421(8) 0.0447(8) 0.0398(8) 0.0047(7) 0.0004(7) 0.0006(7)
C6 0.0387(7) 0.0584(10) 0.0343(7) 0.0046(7) -0.0038(6) 0.0072(7)
C7 0.0370(7) 0.0636(10) 0.0360(7) -0.0030(7) -0.0011(6) 0.0091(8)
C8 0.0318(6) 0.0529(9) 0.0307(6) -0.0021(6) 0.0019(5) -0.0038(7)
C9 0.0327(6) 0.0464(8) 0.0284(6) -0.0019(6) 0.0018(5) -0.0056(6)
C10 0.0398(8) 0.1027(18) 0.0436(9) -0.0088(11) -0.0067(7) -0.0138(11)
C11 0.0352(7) 0.0480(8) 0.0288(6) -0.0017(6) 0.0046(5) -0.0024(7)
C12 0.0520(9) 0.0459(8) 0.0327(7) 0.0001(6) 0.0030(7) -0.0074(7)
C13 0.0505(9) 0.0523(9) 0.0346(7) 0.0064(7) 0.0039(7) -0.0006(8)
O14 0.0915(11) 0.0591(8) 0.0451(7) 0.0131(6) -0.0115(7) 0.0020(8)
C15 0.0636(12) 0.0818(15) 0.0386(9) 0.0144(9) -0.0026(9) 0.0062(11)
O16 0.0636(8) 0.0776(9) 0.0344(6) 0.0054(6) -0.0102(5) 0.0000(8)
C17 0.0409(7) 0.0627(10) 0.0269(6) 0.0013(7) 0.0013(6) -0.0034(8)
C18 0.0440(8) 0.0524(9) 0.0329(7) -0.0061(7) 0.0019(6) -0.0034(8)
C19 0.0363(7) 0.0479(8) 0.0308(6) -0.0025(6) 0.0047(6) 0.0002(6)
C20 0.0445(8) 0.0502(8) 0.0355(7) -0.0049(7) 0.0070(6) 0.0071(7)
O21 0.0650(8) 0.0526(7) 0.0421(6) -0.0035(5) -0.0031(6) 0.0172(6)
O22 0.0707(8) 0.0465(6) 0.0508(7) -0.0092(6) 0.0072(7) 0.0038(6)
O23 0.0446(6) 0.0446(6) 0.0410(6) 0.0006(5) -0.0071(5) 0.0027(5)
C24 0.0569(10) 0.0486(9) 0.0417(8) 0.0051(7) 0.0054(8) 0.0141(8)
O25 0.171(2) 0.0499(7) 0.0674(9) -0.0022(7) -0.0252(12) 0.0332(12)
C26 0.0419(8) 0.0631(10) 0.0364(7) 0.0073(7) 0.0047(7) 0.0067(8)
C27 0.0649(12) 0.0892(16) 0.0467(10) 0.0165(11) 0.0032(9) 0.0232(12)
C28 0.0564(12) 0.135(3) 0.0424(10) 0.0253(13) -0.0029(9) 0.0132(15)
C29 0.0636(13) 0.115(2) 0.0400(9) 0.0056(12) -0.0028(9) -0.0182(15)
C30 0.0810(16) 0.0830(15) 0.0482(11) -0.0022(11) -0.0076(11) -0.0191(14)
C31 0.0542(10) 0.0618(10) 0.0408(8) 0.0042(8) -0.0029(8) -0.0042(9)

loop_
_atom_type_symbol
_atom_type_scat_dispersion_real
_atom_type_scat_dispersion_imag
_atom_type_scat_Cromer_Mann_a1
_atom_type_scat_Cromer_Mann_b1
_atom_type_scat_Cromer_Mann_a2
_atom_type_scat_Cromer_Mann_b2
_atom_type_scat_Cromer_Mann_a3
_atom_type_scat_Cromer_Mann_b3
_atom_type_scat_Cromer_Mann_a4
_atom_type_scat_Cromer_Mann_b4
_atom_type_scat_Cromer_Mann_c
_atom_type_scat_source
C 0.0033 0.0016 2.3100 20.8439 1.0200 10.2075 1.5886 0.5687 0.8650 51.6512 0.2156 'International Tables Vol C 4.2.6.8 and 6.1.1.4'
H 0.0000 0.0000 0.4930 10.5109 0.3229 26.1257 0.1402 3.1424 0.0408 57.7998 0.0030 'International Tables Vol C 4.2.6.8 and 6.1.1.4'
N 0.0061 0.0033 12.2126 0.0057 3.1322 9.8933 2.0125 28.9975 1.1663 0.5826 -11.5290 'International Tables Vol C 4.2.6.8 and 6.1.1.4'
O 0.0106 0.0060 3.0485 13.2771 2.2868 5.7011 1.5463 0.3239 0.8670 32.9089 0.2508 'International Tables Vol C 4.2.6.8 and 6.1.1.4'

loop_
_geom_angle_atom_site_label_1
_geom_angle_atom_site_label_2
_geom_angle_atom_site_label_3
_geom_angle
_geom_angle_publ_flag
C6 N1 C9 95.68(11) yes
C6 N1 C10 116.35(16) yes
C9 N1 C10 116.02(15) yes
C3 C2 O23 106.29(13) yes
C3 C2 H21 111.5(11) no
O23 C2 H21 106.6(12) no
C3 C2 H22 114.2(11) no
O23 C2 H22 107.4(11) no
H21 C2 H22 110.4(15) no
C2 C3 C4 112.26(12) yes
C2 C3 H31 109.7(11) no
C4 C3 H31 111.7(12) no
C2 C3 H32 109.5(11) no
C4 C3 H32 109.2(11) no
H31 C3 H32 104.1(15) no
C3 C4 C5 114.00(12) yes
C3 C4 C9 113.33(12) yes
C5 C4 C9 101.55(12) yes
C3 C4 H41 107.7(11) no
C5 C4 H41 110.0(10) no
C9 C4 H41 110.2(10) no
C4 C5 C6 102.08(14) yes
C4 C5 H51 112.2(13) no
C6 C5 H51 108.3(13) no
C4 C5 H52 110.3(11) no
C6 C5 H52 115.9(11) no
H51 C5 H52 108.0(17) no
C5 C6 N1 99.30(13) yes
C5 C6 C7 109.49(14) yes
N1 C6 C7 104.08(14) yes
C5 C6 H61 116.2(12) no
N1 C6 H61 113.5(12) no
C7 C6 H61 112.9(12) no
C6 C7 C8 102.84(13) yes
C6 C7 O21 110.03(15) yes
C8 C7 O21 117.22(13) yes
C6 C7 H71 109.1(12) no
C8 C7 H71 113.7(12) no
O21 C7 H71 103.9(12) no
C7 C8 C9 101.07(12) yes
C7 C8 C11 116.35(13) yes
C9 C8 C11 114.91(12) yes
C7 C8 H81 105.8(11) no
C9 C8 H81 106.9(11) no
C11 C8 H81 110.8(11) no
C4 C9 C8 108.62(12) yes
C4 C9 N1 101.51(11) yes
C8 C9 N1 103.33(12) yes
C4 C9 H91 115.4(11) no
C8 C9 H91 114.3(11) no
N1 C9 H91 112.3(11) no
N1 C10 H101 108.8(20) no
N1 C10 H102 110.1(17) no
H101 C10 H102 107(2) no
N1 C10 H103 111.4(16) no
H101 C10 H103 111(2) no
H102 C10 H103 109(2) no
C8 C11 C12 118.88(14) yes
C8 C11 C19 120.22(14) yes
C12 C11 C19 120.84(14) yes
C11 C12 C13 116.81(15) yes
C11 C12 H121 121.7(12) no
C13 C12 H121 121.4(12) no
C12 C13 O14 127.81(17) yes
C12 C13 C17 122.07(16) yes
O14 C13 C17 110.10(15) yes
C13 O14 C15 105.35(15) yes
O14 C15 O16 108.25(16) yes
O14 C15 H151 106.8(15) no
O16 C15 H151 108.9(14) no
O14 C15 H152 102.4(15) no
O16 C15 H152 113.2(15) no
H151 C15 H152 117(2) no
C15 O16 C17 105.87(15) yes
C13 C17 O16 109.34(16) yes
C13 C17 C18 122.22(14) yes
O16 C17 C18 128.44(16) yes
C17 C18 C19 116.97(15) yes
C17 C18 H181 122.7(13) no
C19 C18 H181 120.3(13) no
C18 C19 C11 121.09(15) yes
C18 C19 C20 117.11(15) yes
C11 C19 C20 121.79(14) yes
C19 C20 O21 119.85(14) yes
C19 C20 O22 123.01(15) yes
O21 C20 O22 117.14(16) yes
C7 O21 C20 124.07(13) yes
C2 O23 C24 117.56(13) yes
O23 C24 O25 122.83(19) yes
O23 C24 C26 112.74(14) yes
O25 C24 C26 124.43(18) yes
C24 C26 C27 118.62(19) yes
C24 C26 C31 122.12(16) yes
C27 C26 C31 119.3(2) yes
C26 C27 C28 119.9(3) yes
C26 C27 H271 116.2(17) no
C28 C27 H271 123.8(16) no
C27 C28 C29 120.3(2) yes
C27 C28 H281 115.7(18) no
C29 C28 H281 124.0(17) no
C28 C29 C30 119.9(2) yes
C28 C29 H291 122.3(16) no
C30 C29 H291 117.8(16) no
C29 C30 C31 121.2(3) yes
C29 C30 H301 119.5(16) no
C31 C30 H301 119.2(16) no
C30 C31 C26 119.4(2) yes
C30 C31 H311 120.9(14) no
C26 C31 H311 119.7(14) no

loop_
_geom_bond_atom_site_label_1
_geom_bond_atom_site_label_2
_geom_bond_distance
_geom_bond_publ_flag
N1 C6 1.473(2) yes
N1 C9 1.474(2) yes
N1 C10 1.466(2) yes
C2 C3 1.511(2) yes
C2 O23 1.459(2) yes
C2 H21 1.00(2) no
C2 H22 1.01(2) no
C3 C4 1.526(2) yes
C3 H31 0.98(2) no
C3 H32 1.00(2) no
C4 C5 1.552(2) yes
C4 C9 1.538(2) yes
C4 H41 1.003(18) no
C5 C6 1.530(2) yes
C5 H51 0.97(2) no
C5 H52 1.03(2) no
C6 C7 1.554(2) yes
C6 H61 1.00(2) no
C7 C8 1.537(2) yes
C7 O21 1.452(2) yes
C7 H71 0.97(2) no
C8 C9 1.560(2) yes
C8 C11 1.496(2) yes
C8 H81 1.03(2) no
C9 H91 1.004(19) no
C10 H101 0.94(3) no
C10 H102 1.02(3) no
C10 H103 1.00(3) no
C11 C12 1.404(2) yes
C11 C19 1.392(2) yes
C12 C13 1.375(2) yes
C12 H121 0.99(2) no
C13 O14 1.366(2) yes
C13 C17 1.389(3) yes
O14 C15 1.437(3) yes
C15 O16 1.419(3) yes
C15 H151 0.96(2) no
C15 H152 1.01(3) no
O16 C17 1.3757(19) yes
C17 C18 1.354(3) yes
C18 C19 1.414(2) yes
C18 H181 0.96(2) no
C19 C20 1.471(2) yes
C20 O21 1.341(2) yes
C20 O22 1.214(2) yes
O23 C24 1.324(2) yes
C24 O25 1.198(2) yes
C24 C26 1.484(3) yes
C26 C27 1.395(3) yes
C26 C31 1.383(3) yes
C27 C28 1.391(4) yes
C27 H271 0.96(3) no
C28 C29 1.361(4) yes
C28 H281 0.97(3) no
C29 C30 1.368(4) yes
C29 H291 1.01(3) no
C30 C31 1.387(3) yes
C30 H301 1.04(3) no
C31 H311 0.92(2) no

loop_
_geom_contact_atom_site_label_1
_geom_contact_atom_site_label_2
_geom_contact_distance
_geom_contact_site_symmetry_2
_geom_contact_publ_flag
O16 C3 3.361(2) 4_665 no
O16 C10 3.519(2) 4_565 no
O21 C5 3.540(2) 2_466 no
O22 C15 3.315(2) 3_656 no
O22 C7 3.355(2) 2_566 no
O22 C3 3.456(2) 2_466 no
O22 C6 3.494(2) 2_566 no
O25 C9 3.293(2) 2_556 no
O25 C12 3.381(2) 2_556 no
N1 C29 3.457(2) 4_664 no
C12 C27 3.563(3) 1_455 no

loop_
_geom_torsion_atom_site_label_1
_geom_torsion_atom_site_label_2
_geom_torsion_atom_site_label_3
_geom_torsion_atom_site_label_4
_geom_torsion
_geom_torsion_publ_flag
O14 C13 C12 C11 178.4(2) no
O14 C13 C17 O16 0.2(2) no
O14 C13 C17 C18 -178.8(2) no
O14 C15 O16 C17 -10.2(2) no
O16 C15 O14 C13 10.3(2) no
O16 C17 C13 C12 178.9(2) no
O16 C17 C18 C19 -178.9(2) no
O21 C7 C6 N1 155.8(1) no
O21 C7 C6 C5 50.4(2) no
O21 C7 C8 C9 -116.9(1) no
O21 C7 C8 C11 8.3(2) no
O21 C20 C19 C11 2.7(2) no
O21 C20 C19 C18 -178.7(1) no
O22 C20 O21 C7 179.0(2) no
O22 C20 C19 C11 -176.5(2) no
O22 C20 C19 C18 2.1(2) no
O23 C2 C3 C4 -62.8(2) no
O23 C24 C26 C27 -175.0(2) no
O23 C24 C26 C31 4.3(2) no
O25 C24 O23 C2 4.5(3) no
O25 C24 C26 C27 4.9(3) no
O25 C24 C26 C31 -175.8(2) no
N1 C6 C5 C4 -40.6(1) no
N1 C6 C7 C8 30.2(2) no
N1 C9 C4 C3 -91.4(1) no
N1 C9 C4 C5 31.3(1) no
N1 C9 C8 C7 -37.0(1) no
N1 C9 C8 C11 -163.2(1) no
C2 O23 C24 C26 -175.6(1) no
C2 C3 C4 C5 170.4(1) no
C2 C3 C4 C9 -74.1(2) no
C3 C2 O23 C24 174.4(1) no
C3 C4 C5 C6 127.8(1) no
C3 C4 C9 C8 160.1(1) no
C4 C5 C6 C7 68.0(2) no
C4 C9 N1 C6 -57.2(1) no
C4 C9 N1 C10 179.8(1) no
C4 C9 C8 C7 70.2(1) no
C4 C9 C8 C11 -55.9(2) no
C5 C4 C9 C8 -77.2(1) no
C5 C6 N1 C9 60.5(1) no
C5 C6 N1 C10 -176.8(1) no
C5 C6 C7 C8 -75.2(2) no
C6 N1 C9 C8 55.3(1) no
C6 C5 C4 C9 5.6(1) no
C6 C7 O21 C20 -122.3(2) no
C6 C7 C8 C9 3.9(1) no
C6 C7 C8 C11 129.1(1) no
C7 O21 C20 C19 -0.2(2) no
C7 C6 N1 C9 -52.5(1) no
C7 C6 N1 C10 70.3(2) no
C7 C8 C11 C12 176.7(1) no
C7 C8 C11 C19 -6.2(2) no
C8 C7 O21 C20 -5.4(2) no
C8 C9 N1 C10 -67.7(2) no
C8 C11 C12 C13 177.5(1) no
C8 C11 C19 C18 -177.7(1) no
C8 C11 C19 C20 0.8(2) no
C9 C8 C11 C12 -65.5(2) no
C9 C8 C11 C19 111.6(2) no
C11 C12 C13 C17 -0.0(2) no
C11 C19 C18 C17 0.4(2) no
C12 C11 C19 C18 -0.7(2) no
C12 C11 C19 C20 177.9(1) no
C12 C13 O14 C15 175.0(2) no
C12 C13 C17 C18 -0.2(3) no
C13 C12 C11 C19 0.4(2) no
C13 C17 O16 C15 6.2(2) no
C13 C17 C18 C19 -0.0(2) no
C15 O14 C13 C17 -6.5(2) no
C15 O16 C17 C18 -174.8(2) no
C17 C18 C19 C20 -178.1(1) no
C24 C26 C27 C28 -179.9(2) no
C24 C26 C31 C30 -179.9(2) no
C26 C27 C28 C29 0.1(4) no
C26 C31 C30 C29 -0.3(3) no
C27 C26 C31 C30 -0.6(3) no
C27 C28 C29 C30 -1.0(4) no
C28 C27 C26 C31 0.8(3) no
C28 C29 C30 C31 1.2(4) no
